data_1548861
loop_
_publ_author_name
'Ardkhean, Ruchuta'
'Mortimore, Mike'
'Paton, Robert S.'
'Fletcher, Stephen P.'

_publ_section_title
;
 Formation of quaternary centres by copper catalysed asymmetric conjugate
 addition to \b-substituted cyclopentenones with the aid of a quantitative
 structure-selectivity relationship.
;
_journal_issue 9
_journal_name_full 'Chemical science'
_journal_page_first 2628
_journal_page_last 2632
_journal_paper_doi 10.1039/c7sc05304e
_journal_volume 9
_journal_year 2018
_chemical_absolute_configuration ad
_chemical_compound_source synthetic
_chemical_formula_moiety 'C22 H20 Cl1 F6 N1'
_chemical_formula_sum 'C22 H20 Cl F6 N'
_chemical_formula_weight 447.85
_space_group_IT_number 4
_space_group_name_Hall 'P 2yb'
_space_group_name_H-M_alt 'P 1 21 1'
_symmetry_cell_setting monoclinic
_symmetry_space_group_name_Hall 'P 2yb'
_symmetry_space_group_name_H-M 'P 1 21 1'
_atom_sites_solution_hydrogens difmap
_atom_sites_solution_primary other
_audit_creation_date 2018-01-21
_audit_creation_method CRYSTALS_ver_14.61_build_6236
_audit_update_record
;
2018-01-22 deposited with the CCDC.
2018-02-05 downloaded from the CCDC.
;
_cell_angle_alpha 90
_cell_angle_beta 117.387(2)
_cell_angle_gamma 90
_cell_formula_units_Z 2
_cell_length_a 11.4023(2)
_cell_length_b 8.44600(10)
_cell_length_c 12.1680(2)
_cell_measurement_reflns_used 7697
_cell_measurement_temperature 150
_cell_measurement_theta_max 76
_cell_measurement_theta_min 4
_cell_volume 1040.49(3)
_computing_cell_refinement 'CrysAlisPro, (Agilent, 2011)'
_computing_data_collection 'SuperNova, (Oxford Diffraction, 2010)'
_computing_data_reduction 'CrysAlisPro, (Agilent, 2011)'
_computing_molecular_graphics 'CAMERON (Watkin et al., 1996)'
_computing_publication_material 'CRYSTALS (Betteridge et al., 2003)'
_computing_structure_refinement 'CRYSTALS (Betteridge et al., 2003)'
_computing_structure_solution 'Superflip (Palatinus & Chapuis, 2007)'
_diffrn_ambient_temperature 150
_diffrn_measured_fraction_theta_full 0.995
_diffrn_measured_fraction_theta_max 0.987
_diffrn_measurement_device Area
_diffrn_measurement_device_type 'Oxford Diffraction SuperNova'
_diffrn_measurement_method \w
_diffrn_radiation_monochromator graphite
_diffrn_radiation_type 'Cu K\a'
_diffrn_radiation_wavelength 1.54184
_diffrn_reflns_av_R_equivalents 0.0213
_diffrn_reflns_av_sigmaI/netI 0.0319
_diffrn_reflns_limit_h_max 14
_diffrn_reflns_limit_h_min -14
_diffrn_reflns_limit_k_max 10
_diffrn_reflns_limit_k_min -10
_diffrn_reflns_limit_l_max 11
_diffrn_reflns_limit_l_min -15
_diffrn_reflns_number 11013
_diffrn_reflns_theta_full 73.158
_diffrn_reflns_theta_max 76.206
_diffrn_reflns_theta_min 4.092
_diffrn_standards_number 0
_exptl_absorpt_coefficient_mu 2.190
_exptl_absorpt_correction_T_max 0.86
_exptl_absorpt_correction_T_min 0.71
_exptl_absorpt_correction_type multi-scan
_exptl_absorpt_process_details 'CrysAlisPro, (Agilent, 2011)'
_exptl_crystal_colour clear_pale_colourless
_exptl_crystal_density_diffrn 1.429
_exptl_crystal_density_meas ?
_exptl_crystal_density_method 'not measured'
_exptl_crystal_description block
_exptl_crystal_F_000 460.000
_exptl_crystal_size_max 0.19
_exptl_crystal_size_mid 0.11
_exptl_crystal_size_min 0.07
_refine_diff_density_max 0.41
_refine_diff_density_min -0.42
_refine_ls_abs_structure_details 'Flack (1983), 1976 Friedel-pairs'
_refine_ls_abs_structure_Flack -0.007(15)
_refine_ls_extinction_method None
_refine_ls_goodness_of_fit_ref 1.0028
_refine_ls_hydrogen_treatment constr
_refine_ls_matrix_type full
_refine_ls_number_parameters 345
_refine_ls_number_reflns 4285
_refine_ls_number_restraints 565
_refine_ls_R_factor_all 0.0365
_refine_ls_R_factor_gt 0.0357
_refine_ls_shift/su_max 0.0004348
_refine_ls_shift/su_mean 0.0000346
_refine_ls_structure_factor_coef Fsqd
_refine_ls_weighting_details
;
 Method= Modified Sheldrick 
 w=1/[\s^2^(F^2^) + ( 0.05P)^2^ + 0.54P] 
 ,where P=(max(Fo^2^,0) + 2Fc^2^)/3 
;
_refine_ls_weighting_scheme calc
_refine_ls_wR_factor_all 0.0950
_refine_ls_wR_factor_gt 0.0937
_refine_ls_wR_factor_ref 0.0950
_reflns_limit_h_max 12
_reflns_limit_h_min -14
_reflns_limit_k_max 10
_reflns_limit_k_min -10
_reflns_limit_l_max 15
_reflns_limit_l_min 0
_reflns_number_gt 4200
_reflns_number_total 4288
_reflns_threshold_expression I>2.0\s(I)
_oxford_diffrn_Wilson_B_factor 1.97
_oxford_diffrn_Wilson_scale 0.01
_oxford_refine_ls_r_factor_ref 0.0365
_oxford_refine_ls_scale 10.3(4)
_oxford_reflns_number_all 4285
_oxford_reflns_threshold_expression_ref I>-3.0\s(I)
_oxford_structure_analysis_title 005eaa18
_cod_data_source_file c7sc05304e7.cif
_cod_data_source_block L28-(S)-amineHCl
_cod_depositor_comments
;
The following automatic conversions were performed:

'_atom_sites_solution_primary' value 'Other' changed to 'other'
according to
/home/data/users/saulius/crontab/automatic-downloads/rss-feeds/RSC/lib/dictionaries/cif_core.dic
dictionary named 'cif_core.dic' version 2.4.2 from 2011-04-26.

'_exptl_crystal_density_meas' value 'not measured' was changed to '?'
- the value is perceived as not measured.

Automatic conversion script
Id: cif_fix_values 4973 2017-02-22 13:04:09Z antanas 

 Adding full bibliography for 1548860--1548864.cif.
;
_cod_original_sg_symbol_H-M 'P 21 '
_cod_original_formula_sum 'C22 H20 Cl1 F6 N1'
_cod_database_code 1548861

loop_
_symmetry_equiv_pos_as_xyz
x,y,z
-x,y+1/2,-z

loop_
_atom_site_label
_atom_site_type_symbol
_atom_site_fract_x
_atom_site_fract_y
_atom_site_fract_z
_atom_site_U_iso_or_equiv
_atom_site_occupancy
_atom_site_adp_type
_atom_site_refinement_flags_posn
_atom_site_refinement_flags_occupancy
_atom_site_disorder_assembly
_atom_site_disorder_group
N1 N 0.38369(17) 0.4135(2) 0.51718(16) 0.0183 1.0000 Uani . . . .
C2 C 0.3894(2) 0.3501(3) 0.6359(2) 0.0200 1.0000 Uani . . . .
C3 C 0.5048(2) 0.4290(3) 0.7456(2) 0.0216 1.0000 Uani . . . .
C4 C 0.6281(2) 0.3570(3) 0.7931(2) 0.0284 1.0000 Uani D . . .
C5 C 0.7361(2) 0.4250(2) 0.8929(2) 0.0341 1.0000 Uani D . . .
C6 C 0.7238(3) 0.5643(4) 0.9462(2) 0.0305 1.0000 Uani . . . .
C7 C 0.60140(18) 0.6341(3) 0.89890(19) 0.0295 1.0000 Uani D . . .
C8 C 0.4922(2) 0.5683(3) 0.7994(2) 0.0258 1.0000 Uani D . . .
C9 C 0.86495(16) 0.3386(2) 0.94636(16) 0.0545 0.769(4) Uani D P 1 1
F10 F 0.9668(3) 0.4329(4) 1.0150(3) 0.0638 0.769(4) Uani D P 1 1
F11 F 0.8908(2) 0.2765(4) 0.8594(2) 0.0725 0.769(4) Uani D P 1 1
F12 F 0.8685(3) 0.2198(4) 1.0193(3) 0.0816 0.769(4) Uani D P 1 1
C13 C 0.58292(16) 0.7841(3) 0.95504(16) 0.0438 0.769(4) Uani D P 1 1
F14 F 0.6983(3) 0.8451(4) 1.0397(3) 0.0646 0.769(4) Uani D P 1 1
F15 F 0.5244(3) 0.8968(3) 0.8710(2) 0.0425 0.769(4) Uani D P 1 1
F16 F 0.5089(4) 0.7627(4) 1.0123(3) 0.0630 0.769(4) Uani D P 1 1
C17 C 0.2571(2) 0.3645(3) 0.6367(2) 0.0208 1.0000 Uani . . . .
C18 C 0.1883(2) 0.5053(3) 0.6052(2) 0.0241 1.0000 Uani . . . .
C19 C 0.0658(2) 0.5215(3) 0.6067(2) 0.0270 1.0000 Uani . . . .
C20 C 0.0120(2) 0.3961(3) 0.6378(2) 0.0262 1.0000 Uani . . . .
C21 C 0.0781(2) 0.2489(3) 0.6702(2) 0.0225 1.0000 Uani . . . .
C22 C 0.0214(2) 0.1177(3) 0.7007(2) 0.0272 1.0000 Uani . . . .
C23 C 0.0826(3) -0.0263(3) 0.7285(2) 0.0309 1.0000 Uani . . . .
C24 C 0.2052(3) -0.0458(3) 0.7277(3) 0.0311 1.0000 Uani . . . .
C25 C 0.2632(2) 0.0789(3) 0.6998(2) 0.0274 1.0000 Uani . . . .
C26 C 0.2027(2) 0.2303(3) 0.6693(2) 0.0217 1.0000 Uani . . . .
C27 C 0.2714(2) 0.3533(3) 0.3979(2) 0.0223 1.0000 Uani . . . .
C28 C 0.2844(3) 0.4295(3) 0.2916(2) 0.0307 1.0000 Uani . . . .
C29 C 0.2724(3) 0.1744(3) 0.3912(2) 0.0301 1.0000 Uani . . . .
Cl30 Cl 0.36880(5) 0.78153(13) 0.49981(5) 0.0249 1.0000 Uani . . . .
C109 C 0.8735(4) 0.3554(4) 0.9296(3) 0.0486 0.231(4) Uani D P 1 2
F110 F 0.9579(6) 0.3864(9) 1.0457(6) 0.0449 0.231(4) Uani D P 1 2
F111 F 0.9276(6) 0.4130(11) 0.8595(6) 0.0597 0.231(4) Uani D P 1 2
F112 F 0.8707(6) 0.1995(7) 0.9177(8) 0.0662 0.231(4) Uani D P 1 2
C113 C 0.5807(3) 0.7861(5) 0.9548(3) 0.0318 0.231(4) Uani D P 1 2
F114 F 0.6801(6) 0.8166(8) 1.0649(6) 0.0385 0.231(4) Uani D P 1 2
F115 F 0.5682(7) 0.9122(7) 0.8844(7) 0.0328 0.231(4) Uani D P 1 2
F116 F 0.4694(6) 0.7809(8) 0.9702(6) 0.0343 0.231(4) Uani D P 1 2
H11 H 0.3778 0.5176 0.5161 0.0270 1.0000 Uiso R . . .
H12 H 0.4605 0.3914 0.5144 0.0274 1.0000 Uiso R . . .
H21 H 0.4116 0.2403 0.6387 0.0231 1.0000 Uiso R . . .
H41 H 0.6386 0.2635 0.7559 0.0335 1.0000 Uiso R . . .
H61 H 0.7964 0.6093 1.0127 0.0365 1.0000 Uiso R . . .
H81 H 0.4105 0.6170 0.7699 0.0306 1.0000 Uiso R . . .
H181 H 0.2231 0.5923 0.5824 0.0275 1.0000 Uiso R . . .
H191 H 0.0200 0.6191 0.5823 0.0303 1.0000 Uiso R . . .
H201 H -0.0727 0.4048 0.6360 0.0308 1.0000 Uiso R . . .
H221 H -0.0611 0.1309 0.6991 0.0321 1.0000 Uiso R . . .
H231 H 0.0433 -0.1117 0.7482 0.0362 1.0000 Uiso R . . .
H241 H 0.2459 -0.1459 0.7451 0.0377 1.0000 Uiso R . . .
H251 H 0.3464 0.0629 0.7047 0.0332 1.0000 Uiso R . . .
H271 H 0.1913 0.3856 0.4003 0.0267 1.0000 Uiso R . . .
H281 H 0.2132 0.3909 0.2151 0.0456 1.0000 Uiso R . . .
H282 H 0.2791 0.5438 0.2942 0.0453 1.0000 Uiso R . . .
H283 H 0.3677 0.4004 0.2949 0.0448 1.0000 Uiso R . . .
H291 H 0.2018 0.1425 0.3119 0.0446 1.0000 Uiso R . . .
H292 H 0.2607 0.1229 0.4556 0.0451 1.0000 Uiso R . . .
H293 H 0.3550 0.1409 0.3962 0.0444 1.0000 Uiso R . . .

loop_
_atom_site_aniso_label
_atom_site_aniso_U_11
_atom_site_aniso_U_22
_atom_site_aniso_U_33
_atom_site_aniso_U_23
_atom_site_aniso_U_13
_atom_site_aniso_U_12
N1 0.0163(8) 0.0185(9) 0.0211(8) -0.0003(7) 0.0095(7) 0.0002(7)
C2 0.0201(10) 0.0192(9) 0.0240(10) 0.0029(8) 0.0131(8) 0.0018(8)
C3 0.0234(10) 0.0239(11) 0.0203(10) 0.0039(9) 0.0124(9) 0.0006(9)
C4 0.0209(10) 0.0379(12) 0.0250(10) -0.0033(9) 0.0094(8) 0.0056(9)
C5 0.0231(9) 0.0487(12) 0.0260(10) -0.0063(10) 0.0073(8) 0.0063(9)
C6 0.0286(12) 0.0388(14) 0.0192(10) -0.0025(10) 0.0069(9) 0.0010(10)
C7 0.0368(11) 0.0283(10) 0.0216(9) 0.0009(8) 0.0118(8) 0.0034(9)
C8 0.0284(10) 0.0241(10) 0.0241(10) 0.0023(8) 0.0114(8) 0.0054(8)
C9 0.0278(12) 0.0786(17) 0.0431(14) -0.0209(13) 0.0042(12) 0.0167(12)
F10 0.0254(11) 0.090(2) 0.0565(17) -0.0255(16) 0.0025(11) 0.0030(13)
F11 0.0346(11) 0.121(2) 0.0470(13) -0.0384(16) 0.0060(10) 0.0271(16)
F12 0.0516(16) 0.0778(19) 0.086(2) 0.0107(15) 0.0062(15) 0.0322(14)
C13 0.0538(14) 0.0369(13) 0.0306(12) -0.0066(12) 0.0108(11) 0.0095(13)
F14 0.0649(17) 0.0427(15) 0.0459(16) -0.0153(13) -0.0091(13) 0.0095(13)
F15 0.0397(14) 0.0339(12) 0.0349(12) -0.0031(9) 0.0010(11) 0.0127(10)
F16 0.093(2) 0.0608(17) 0.0473(16) -0.0077(14) 0.0421(15) 0.0122(16)
C17 0.0164(9) 0.0249(11) 0.0219(10) 0.0028(9) 0.0094(8) 0.0016(8)
C18 0.0246(11) 0.0233(11) 0.0278(11) 0.0039(9) 0.0148(9) 0.0030(9)
C19 0.0247(12) 0.0286(12) 0.0306(12) 0.0034(9) 0.0151(10) 0.0074(9)
C20 0.0203(10) 0.0340(13) 0.0281(11) -0.0013(10) 0.0142(9) 0.0018(9)
C21 0.0210(10) 0.0283(14) 0.0197(9) -0.0018(8) 0.0109(8) -0.0014(8)
C22 0.0243(11) 0.0352(13) 0.0255(11) -0.0043(9) 0.0144(9) -0.0064(10)
C23 0.0299(13) 0.0332(13) 0.0301(12) 0.0010(10) 0.0143(10) -0.0112(10)
C24 0.0288(12) 0.0253(12) 0.0373(13) 0.0069(10) 0.0136(11) 0.0009(9)
C25 0.0224(11) 0.0278(12) 0.0337(13) 0.0050(10) 0.0144(10) 0.0016(9)
C26 0.0192(10) 0.0256(11) 0.0197(10) -0.0003(8) 0.0085(8) -0.0015(8)
C27 0.0183(10) 0.0235(11) 0.0235(10) -0.0017(9) 0.0082(9) -0.0010(9)
C28 0.0338(12) 0.0328(13) 0.0247(11) 0.0009(10) 0.0128(10) -0.0027(11)
C29 0.0328(13) 0.0214(11) 0.0320(12) -0.0046(10) 0.0116(11) -0.0036(10)
Cl30 0.0231(2) 0.0197(2) 0.0365(3) 0.0028(2) 0.0175(2) 0.0003(2)
C109 0.030(2) 0.066(3) 0.037(2) -0.008(2) 0.0039(19) 0.017(2)
F110 0.028(3) 0.077(4) 0.024(3) -0.009(3) 0.008(2) 0.019(3)
F111 0.042(3) 0.086(4) 0.045(3) 0.001(3) 0.014(2) 0.021(3)
F112 0.035(3) 0.063(3) 0.063(4) -0.008(3) -0.010(3) 0.023(3)
C113 0.039(2) 0.033(2) 0.018(2) -0.0011(18) 0.0081(18) 0.008(2)
F114 0.052(3) 0.033(3) 0.015(2) -0.003(2) 0.002(2) 0.010(3)
F115 0.032(3) 0.034(3) 0.026(3) 0.002(2) 0.009(2) 0.006(3)
F116 0.040(3) 0.043(3) 0.017(3) -0.001(3) 0.011(2) 0.012(3)

loop_
_atom_type_symbol
_atom_type_scat_dispersion_real
_atom_type_scat_dispersion_imag
_atom_type_scat_Cromer_Mann_a1
_atom_type_scat_Cromer_Mann_b1
_atom_type_scat_Cromer_Mann_a2
_atom_type_scat_Cromer_Mann_b2
_atom_type_scat_Cromer_Mann_a3
_atom_type_scat_Cromer_Mann_b3
_atom_type_scat_Cromer_Mann_a4
_atom_type_scat_Cromer_Mann_b4
_atom_type_scat_Cromer_Mann_c
_atom_type_scat_source
C 0.0181 0.0091 2.3100 20.8439 1.0200 10.2075 1.5886 0.5687 0.8650 51.6512 0.2156 'International Tables Vol C 4.2.6.8 and 6.1.1.4'
H 0.0000 0.0000 0.4930 10.5109 0.3229 26.1257 0.1402 3.1424 0.0408 57.7998 0.0030 'International Tables Vol C 4.2.6.8 and 6.1.1.4'
F 0.0727 0.0534 3.5392 10.2825 2.6412 4.2944 1.5170 0.2615 1.0243 26.1476 0.2776 'International Tables Vol C 4.2.6.8 and 6.1.1.4'
N 0.0311 0.0180 12.2126 0.0057 3.1322 9.8933 2.0125 28.9975 1.1663 0.5826 -11.5290 'International Tables Vol C 4.2.6.8 and 6.1.1.4'
Cl 0.3639 0.7018 11.4604 0.0104 7.1964 1.1662 6.2556 18.5194 1.6455 47.7784 -9.5574 'International Tables Vol C 4.2.6.8 and 6.1.1.4'

loop_
_geom_angle_atom_site_label_1
_geom_angle_atom_site_label_2
_geom_angle_atom_site_label_3
_geom_angle
_geom_angle_publ_flag
C2 N1 C27 116.23(17) yes
C2 N1 H11 109.7 no
C27 N1 H11 107.2 no
C2 N1 H12 110.1 no
C27 N1 H12 107.4 no
H11 N1 H12 105.7 no
N1 C2 C3 108.72(17) yes
N1 C2 C17 111.78(17) yes
C3 C2 C17 114.71(19) yes
N1 C2 H21 105.7 no
C3 C2 H21 106.5 no
C17 C2 H21 108.9 no
C2 C3 C4 118.1(2) yes
C2 C3 C8 123.2(2) yes
C4 C3 C8 118.7(2) yes
C3 C4 C5 120.02(17) yes
C3 C4 H41 119.6 no
C5 C4 H41 120.4 no
C4 C5 C6 121.38(17) yes
C4 C5 C9 118.35(6) yes
C6 C5 C9 120.18(16) yes
C4 C5 C6 121.38(17) yes
C4 C5 C109 118.00(6) yes
C6 C5 C109 119.97(18) yes
C5 C6 C7 118.1(2) yes
C5 C6 H61 120.9 no
C7 C6 H61 121.0 no
C6 C7 C8 121.51(17) yes
C6 C7 C13 120.01(17) yes
C8 C7 C13 118.47(6) yes
C6 C7 C8 121.51(17) yes
C6 C7 C113 120.74(18) yes
C8 C7 C113 117.75(6) yes
C7 C8 C3 120.28(16) yes
C7 C8 H81 119.9 no
C3 C8 H81 119.9 no
C5 C9 F10 112.23(6) yes
C5 C9 F11 112.31(6) yes
F10 C9 F11 106.56(6) yes
C5 C9 F12 112.41(6) yes
F10 C9 F12 106.40(6) yes
F11 C9 F12 106.49(6) yes
C7 C13 F14 112.31(6) yes
C7 C13 F15 112.32(6) yes
F14 C13 F15 106.44(6) yes
C7 C13 F16 112.30(6) yes
F14 C13 F16 106.43(6) yes
F15 C13 F16 106.60(6) yes
C2 C17 C18 120.4(2) yes
C2 C17 C26 119.8(2) yes
C18 C17 C26 119.8(2) yes
C17 C18 C19 121.3(2) yes
C17 C18 H181 119.7 no
C19 C18 H181 119.0 no
C18 C19 C20 120.2(2) yes
C18 C19 H191 119.1 no
C20 C19 H191 120.7 no
C19 C20 C21 120.8(2) yes
C19 C20 H201 120.8 no
C21 C20 H201 118.5 no
C20 C21 C22 120.8(2) yes
C20 C21 C26 119.8(2) yes
C22 C21 C26 119.3(2) yes
C21 C22 C23 121.2(2) yes
C21 C22 H221 118.5 no
C23 C22 H221 120.2 no
C22 C23 C24 119.8(2) yes
C22 C23 H231 119.9 no
C24 C23 H231 120.2 no
C23 C24 C25 120.4(2) yes
C23 C24 H241 119.4 no
C25 C24 H241 120.3 no
C24 C25 C26 121.8(2) yes
C24 C25 H251 117.8 no
C26 C25 H251 120.3 no
C21 C26 C17 118.1(2) yes
C21 C26 C25 117.4(2) yes
C17 C26 C25 124.4(2) yes
N1 C27 C28 107.71(19) yes
N1 C27 C29 111.3(2) yes
C28 C27 C29 111.9(2) yes
N1 C27 H271 105.7 no
C28 C27 H271 111.8 no
C29 C27 H271 108.3 no
C27 C28 H281 108.1 no
C27 C28 H282 111.3 no
H281 C28 H282 109.3 no
C27 C28 H283 109.8 no
H281 C28 H283 109.2 no
H282 C28 H283 109.2 no
C27 C29 H291 108.0 no
C27 C29 H292 113.7 no
H291 C29 H292 108.9 no
C27 C29 H293 108.8 no
H291 C29 H293 108.8 no
H292 C29 H293 108.5 no
C5 C109 F110 112.35(6) yes
C5 C109 F111 112.35(6) yes
F110 C109 F111 106.49(6) yes
C5 C109 F112 112.29(6) yes
F110 C109 F112 106.47(6) yes
F111 C109 F112 106.45(6) yes
C7 C113 F114 112.40(6) yes
C7 C113 F115 112.30(6) yes
F114 C113 F115 106.52(6) yes
C7 C113 F116 112.26(6) yes
F114 C113 F116 106.52(6) yes
F115 C113 F116 106.40(6) yes

loop_
_geom_bond_atom_site_label_1
_geom_bond_atom_site_label_2
_geom_bond_distance
_geom_bond_publ_flag
N1 C2 1.513(3) yes
N1 C27 1.515(3) yes
N1 H11 0.881 no
N1 H12 0.911 no
C2 C3 1.530(3) yes
C2 C17 1.519(3) yes
C2 H21 0.957 no
C3 C4 1.390(3) yes
C3 C8 1.386(3) yes
C4 C5 1.395(3) yes
C4 H41 0.944 no
C5 C6 1.381(3) yes
C5 C9 1.496(3) yes
C5 C6 1.381(3) yes
C5 C109 1.535(4) yes
C6 C7 1.374(3) yes
C6 H61 0.932 no
C7 C8 1.392(3) yes
C7 C13 1.499(3) yes
C7 C8 1.392(3) yes
C7 C113 1.521(5) yes
C8 H81 0.927 no
C9 F10 1.337(3) yes
C9 F11 1.330(3) yes
C9 F12 1.328(4) yes
C13 F14 1.345(3) yes
C13 F15 1.330(3) yes
C13 F16 1.331(3) yes
C17 C18 1.378(3) yes
C17 C26 1.433(3) yes
C18 C19 1.413(3) yes
C18 H181 0.935 no
C19 C20 1.362(4) yes
C19 H191 0.947 no
C20 C21 1.413(3) yes
C20 H201 0.959 no
C21 C22 1.416(3) yes
C21 C26 1.434(3) yes
C22 C23 1.365(4) yes
C22 H221 0.938 no
C23 C24 1.412(4) yes
C23 H231 0.937 no
C24 C25 1.366(3) yes
C24 H241 0.941 no
C25 C26 1.419(3) yes
C25 H251 0.934 no
C27 C28 1.513(3) yes
C27 C29 1.513(3) yes
C27 H271 0.967 no
C28 H281 0.968 no
C28 H282 0.969 no
C28 H283 0.963 no
C29 H291 0.968 no
C29 H292 0.958 no
C29 H293 0.958 no
C109 F110 1.319(6) yes
C109 F111 1.353(6) yes
C109 F112 1.324(6) yes
C113 F114 1.322(6) yes
C113 F115 1.333(6) yes
C113 F116 1.367(6) yes

loop_
_geom_hbond_atom_site_label_D
_geom_hbond_atom_site_label_H
_geom_hbond_atom_site_label_A
_geom_hbond_angle_DHA
_geom_hbond_distance_DH
_geom_hbond_distance_HA
_geom_hbond_distance_DA
_geom_hbond_publ_flag
C8 H81 C18 126 0.93 2.58 3.215(4) yes
